data_2008996
loop_
_publ_author_name
'De-Liang Long'
'Huai-Min Hu'
'Jiu-Tong Chen'
'Jin-Shun Huang'

_publ_section_title
;
 [La(NO~3~)~2~(Ph~3~PO)~4~]~2~[Ni(C~4~N~2~S~2~)~2~]^.^2CH~3~OH
;
_journal_issue 10
_journal_name_full 'Acta Crystallographica Section C'
_journal_page_first 1662
_journal_page_last 1664
_journal_paper_doi 10.1107/S0108270199006629
_journal_volume 55
_journal_year 1999
_chemical_formula_iupac '[La (N1 O3)2 (C18 H15 O1 P1)4]2 [Ni (C4 N2 S2)2], 2C1 H4 O1'
_chemical_formula_moiety '2C72 H60 La1 N2 O10 P4 1+, C8 N4 Ni1 S4 2+, 2C1 H4 O1'
_chemical_formula_sum 'C154 H128 La2 N8 Ni O22 P8 S4'
_chemical_formula_weight 3155.18
_chemical_name_systematic
;
 ?
;
_space_group_IT_number 2
_symmetry_cell_setting triclinic
_symmetry_space_group_name_Hall '-P 1'
_symmetry_space_group_name_H-M 'P -1'
_audit_creation_method SHELXL-97
_cell_angle_alpha 107.9830(10)
_cell_angle_beta 96.7790(10)
_cell_angle_gamma 103.1170(10)
_cell_formula_units_Z 1
_cell_length_a 14.8435(3)
_cell_length_b 14.8573(2)
_cell_length_c 18.9784(4)
_cell_measurement_reflns_used 6759
_cell_measurement_temperature 293(2)
_cell_measurement_theta_max 23.23
_cell_measurement_theta_min 1.50
_cell_volume 3796.28(13)
_computing_cell_refinement SMART
_computing_data_collection 'SMART (Siemens, 1996)'
_computing_data_reduction 'SAINT (Siemens, 1994a)'
_computing_molecular_graphics SHELXTL
_computing_publication_material SHELXTL
_computing_structure_refinement SHELXTL
_computing_structure_solution 'SHELXTL (Siemens, 1994b)'
_diffrn_ambient_temperature 293(2)
_diffrn_measured_fraction_theta_full 0.975
_diffrn_measured_fraction_theta_max 0.975
_diffrn_measurement_device 'Siemens SMART CCD'
_diffrn_measurement_method \w
_diffrn_radiation_monochromator graphite
_diffrn_radiation_source 'fine-focus sealed tube'
_diffrn_radiation_type MoK\a
_diffrn_radiation_wavelength 0.71073
_diffrn_reflns_av_R_equivalents 0.028
_diffrn_reflns_av_sigmaI/netI 0.0654
_diffrn_reflns_limit_h_max 16
_diffrn_reflns_limit_h_min -16
_diffrn_reflns_limit_k_max 13
_diffrn_reflns_limit_k_min -16
_diffrn_reflns_limit_l_max 21
_diffrn_reflns_limit_l_min -18
_diffrn_reflns_number 14995
_diffrn_reflns_theta_full 23.23
_diffrn_reflns_theta_max 23.23
_diffrn_reflns_theta_min 1.50
_diffrn_standards_decay_% none
_diffrn_standards_interval_count none
_diffrn_standards_interval_time none
_diffrn_standards_number none
_exptl_absorpt_coefficient_mu 0.882
_exptl_absorpt_correction_T_max 0.768
_exptl_absorpt_correction_T_min 0.649
_exptl_absorpt_correction_type empirical
_exptl_absorpt_process_details '(SADABS; Sheldrick, 1996)'
_exptl_crystal_colour black
_exptl_crystal_density_diffrn 1.380
_exptl_crystal_density_method 'not measured'
_exptl_crystal_description block
_exptl_crystal_F_000 1610
_exptl_crystal_size_max 0.50
_exptl_crystal_size_mid 0.35
_exptl_crystal_size_min 0.30
_refine_diff_density_max 0.74
_refine_diff_density_min -0.80
_refine_ls_extinction_method none
_refine_ls_goodness_of_fit_ref 0.971
_refine_ls_hydrogen_treatment constr
_refine_ls_matrix_type full
_refine_ls_number_parameters 900
_refine_ls_number_reflns 10619
_refine_ls_number_restraints 0
_refine_ls_restrained_S_all 0.971
_refine_ls_R_factor_all 0.052
_refine_ls_R_factor_gt 0.035
_refine_ls_shift/su_max <0.001
_refine_ls_shift/su_mean 0.000
_refine_ls_structure_factor_coef Fsqd
_refine_ls_weighting_details 'calc w = 1/[\s^2^(Fo^2^)+(0.0348P)^2^] where P = (Fo^2^+2Fc^2^)/3'
_refine_ls_weighting_scheme calc
_refine_ls_wR_factor_ref 0.085
_reflns_number_gt 8204
_reflns_number_total 10619
_reflns_threshold_expression I>2\s(I)
_cod_data_source_file bm1312.cif
_cod_data_source_block bm1312
_cod_original_cell_volume 3796.3(2)
_cod_original_sg_symbol_H-M P-1
_cod_original_formula_sum 'C154 H128 La2 N8 Ni1 O22 P8 S4'
_cod_database_code 2008996

loop_
_symmetry_equiv_pos_as_xyz
'x, y, z'
'-x, -y, -z'

loop_
_atom_site_label
_atom_site_fract_x
_atom_site_fract_y
_atom_site_fract_z
_atom_site_U_iso_or_equiv
_atom_site_adp_type
_atom_site_calc_flag
_atom_site_refinement_flags
_atom_site_occupancy
_atom_site_disorder_assembly
_atom_site_disorder_group
_atom_site_type_symbol
La .137669(16) -.157686(16) -.250911(12) .03452(8) Uani d . 1 . . La
N1 .0832(3) -.2565(3) -.4211(2) .0618(10) Uani d . 1 . . N
O11 .1330(2) -.1673(2) -.39110(16) .0592(8) Uani d . 1 . . O
O12 .0562(2) -.3003(2) -.37598(15) .0605(8) Uani d . 1 . . O
O13 .0619(3) -.2979(3) -.48937(18) .1144(15) Uani d . 1 . . O
N2 .2167(3) -.0616(3) -.0819(2) .0629(10) Uani d . 1 . . N
O21 .1378(2) -.0542(2) -.11019(16) .0625(8) Uani d . 1 . . O
O22 .2528(2) -.1190(2) -.12563(16) .0650(8) Uani d . 1 . . O
O23 .2555(3) -.0141(3) -.01615(18) .1054(13) Uani d . 1 . . O
O1 .05382(18) -.28377(18) -.20952(14) .0514(7) Uani d . 1 . . O
P1 .00184(7) -.35316(8) -.17475(6) .0428(3) Uani d . 1 . . P
C111 -.0891(3) -.3107(3) -.1323(2) .0445(10) Uani d . 1 . . C
C112 -.1772(3) -.3712(4) -.1408(3) .0793(15) Uani d . 1 . . C
H11A -.1939 -.4363 -.1733 .095 Uiso calc R 1 . . H
C113 -.2411(4) -.3357(5) -.1012(4) .105(2) Uani d . 1 . . C
H11B -.3010 -.3770 -.1072 .126 Uiso calc R 1 . . H
C114 -.2173(5) -.2404(5) -.0532(3) .0900(18) Uani d . 1 . . C
H11C -.2612 -.2170 -.0270 .108 Uiso calc R 1 . . H
C115 -.1297(4) -.1793(4) -.0434(3) .0802(16) Uani d . 1 . . C
H11D -.1133 -.1147 -.0101 .096 Uiso calc R 1 . . H
C116 -.0658(3) -.2141(3) -.0833(3) .0645(13) Uani d . 1 . . C
H11E -.0062 -.1722 -.0773 .077 Uiso calc R 1 . . H
C121 -.0504(3) -.4745(3) -.2435(2) .0518(11) Uani d . 1 . . C
C122 -.0506(4) -.5583(3) -.2263(3) .0845(17) Uani d . 1 . . C
H12A -.0221 -.5535 -.1784 .101 Uiso calc R 1 . . H
C123 -.0944(5) -.6508(4) -.2819(4) .110(2) Uani d . 1 . . C
H12C -.0945 -.7077 -.2710 .132 Uiso calc R 1 . . H
C124 -.1363(5) -.6579(5) -.3510(4) .103(2) Uani d . 1 . . C
H12D -.1663 -.7197 -.3871 .123 Uiso calc R 1 . . H
C125 -.1355(4) -.5761(5) -.3688(3) .0999(19) Uani d . 1 . . C
H12E -.1639 -.5820 -.4170 .120 Uiso calc R 1 . . H
C126 -.0922(4) -.4835(4) -.3148(3) .0726(14) Uani d . 1 . . C
H12F -.0913 -.4274 -.3271 .087 Uiso calc R 1 . . H
C131 .0793(3) -.3639(3) -.0995(2) .0428(10) Uani d . 1 . . C
C132 .1731(3) -.3590(3) -.1048(3) .0619(12) Uani d . 1 . . C
H13A .1954 -.3492 -.1464 .074 Uiso calc R 1 . . H
C133 .2327(3) -.3690(3) -.0472(3) .0767(15) Uani d . 1 . . C
H13B .2954 -.3652 -.0503 .092 Uiso calc R 1 . . H
C134 .2009(4) -.3841(3) .0140(3) .0745(15) Uani d . 1 . . C
H13C .2416 -.3910 .0519 .089 Uiso calc R 1 . . H
C135 .1092(4) -.3891(3) .0194(3) .0677(13) Uani d . 1 . . C
H13D .0875 -.3993 .0611 .081 Uiso calc R 1 . . H
C136 .0485(3) -.3790(3) -.0369(2) .0578(12) Uani d . 1 . . C
H13E -.0139 -.3824 -.0327 .069 Uiso calc R 1 . . H
O2 .26774(19) -.22059(18) -.28490(14) .0532(7) Uani d . 1 . . O
P2 .32851(7) -.28890(7) -.30766(6) .0416(3) Uani d . 1 . . P
C211 .4432(3) -.2392(3) -.2471(2) .0442(10) Uani d . 1 . . C
C212 .4633(4) -.1529(3) -.1864(3) .0712(14) Uani d . 1 . . C
H21A .4161 -.1222 -.1750 .085 Uiso calc R 1 . . H
C213 .5536(4) -.1116(4) -.1423(3) .0925(19) Uani d . 1 . . C
H21B .5666 -.0533 -.1013 .111 Uiso calc R 1 . . H
C214 .6226(4) -.1549(4) -.1580(3) .0873(17) Uani d . 1 . . C
H21C .6833 -.1255 -.1287 .105 Uiso calc R 1 . . H
C215 .6039(4) -.2427(4) -.2174(3) .0805(15) Uani d . 1 . . C
H21D .6512 -.2737 -.2272 .097 Uiso calc R 1 . . H
C216 .5144(3) -.2840(3) -.2620(3) .0655(13) Uani d . 1 . . C
H21E .5018 -.3426 -.3026 .079 Uiso calc R 1 . . H
C221 .2742(3) -.4095(3) -.3063(2) .0454(10) Uani d . 1 . . C
C222 .1868(3) -.4615(3) -.3532(3) .0700(13) Uani d . 1 . . C
H22A .1594 -.4360 -.3865 .084 Uiso calc R 1 . . H
C223 .1401(4) -.5527(4) -.3499(3) .0855(16) Uani d . 1 . . C
H22B .0815 -.5882 -.3814 .103 Uiso calc R 1 . . H
C224 .1800(5) -.5898(4) -.3010(4) .0914(18) Uani d . 1 . . C
H22C .1485 -.6504 -.2989 .110 Uiso calc R 1 . . H
C225 .2659(5) -.5388(4) -.2552(3) .0886(17) Uani d . 1 . . C
H22D .2928 -.5649 -.2221 .106 Uiso calc R 1 . . H
C226 .3134(4) -.4487(3) -.2572(3) .0691(13) Uani d . 1 . . C
H22E .3720 -.4142 -.2254 .083 Uiso calc R 1 . . H
C231 .3482(3) -.3023(3) -.4016(2) .0442(10) Uani d . 1 . . C
C232 .3496(3) -.2246(4) -.4274(3) .0702(13) Uani d . 1 . . C
H23D .3362 -.1687 -.3974 .084 Uiso calc R 1 . . H
C233 .3709(4) -.2293(4) -.4974(3) .0897(17) Uani d . 1 . . C
H23E .3720 -.1765 -.5141 .108 Uiso calc R 1 . . H
C234 .3904(4) -.3109(5) -.5417(3) .0851(16) Uani d . 1 . . C
H23F .4050 -.3138 -.5886 .102 Uiso calc R 1 . . H
C235 .3885(4) -.3891(4) -.5175(3) .0794(15) Uani d . 1 . . C
H23G .4014 -.4450 -.5480 .095 Uiso calc R 1 . . H
C236 .3674(3) -.3849(3) -.4478(2) .0619(12) Uani d . 1 . . C
H23H .3662 -.4382 -.4318 .074 Uiso calc R 1 . . H
O3 -.00025(18) -.10487(18) -.28176(14) .0486(7) Uani d . 1 . . O
P3 -.08039(7) -.06881(8) -.30844(6) .0426(3) Uani d . 1 . . P
C311 -.1820(3) -.1695(3) -.3642(2) .0507(11) Uani d . 1 . . C
C312 -.1686(4) -.2473(4) -.4193(4) .111(2) Uani d . 1 . . C
H31A -.1076 -.2484 -.4256 .133 Uiso calc R 1 . . H
C313 -.2449(5) -.3246(4) -.4658(4) .137(3) Uani d . 1 . . C
H31B -.2347 -.3766 -.5033 .164 Uiso calc R 1 . . H
C314 -.3340(4) -.3247(4) -.4570(4) .0980(19) Uani d . 1 . . C
H31C -.3847 -.3777 -.4871 .118 Uiso calc R 1 . . H
C315 -.3493(4) -.2474(4) -.4043(3) .0842(16) Uani d . 1 . . C
H31D -.4107 -.2461 -.3996 .101 Uiso calc R 1 . . H
C316 -.2735(3) -.1700(4) -.3571(3) .0709(14) Uani d . 1 . . C
H31E -.2846 -.1180 -.3202 .085 Uiso calc R 1 . . H
C321 -.0472(3) .0048(3) -.3655(2) .0427(10) Uani d . 1 . . C
C322 -.1142(3) .0275(3) -.4101(2) .0587(12) Uani d . 1 . . C
H32A -.1782 -.0012 -.4150 .070 Uiso calc R 1 . . H
C323 -.0853(4) .0925(3) -.4468(2) .0640(13) Uani d . 1 . . C
H32B -.1302 .1082 -.4759 .077 Uiso calc R 1 . . H
C324 .0079(4) .1339(3) -.4411(2) .0649(13) Uani d . 1 . . C
H32C .0263 .1785 -.4654 .078 Uiso calc R 1 . . H
C325 .0753(3) .1103(3) -.3995(2) .0618(12) Uani d . 1 . . C
H32D .1391 .1376 -.3967 .074 Uiso calc R 1 . . H
C326 .0475(3) .0457(3) -.3619(2) .0518(11) Uani d . 1 . . C
H32E .0931 .0295 -.3339 .062 Uiso calc R 1 . . H
C331 -.1155(3) .0075(3) -.2282(2) .0453(10) Uani d . 1 . . C
C332 -.0969(3) -.0056(3) -.1597(2) .0592(12) Uani d . 1 . . C
H33A -.0672 -.0533 -.1561 .071 Uiso calc R 1 . . H
C333 -.1216(4) .0506(4) -.0968(3) .0742(14) Uani d . 1 . . C
H33B -.1089 .0407 -.0509 .089 Uiso calc R 1 . . H
C334 -.1650(3) .1212(4) -.1017(3) .0704(14) Uani d . 1 . . C
H33C -.1823 .1590 -.0592 .085 Uiso calc R 1 . . H
C335 -.1829(3) .1361(3) -.1686(3) .0673(13) Uani d . 1 . . C
H33D -.2117 .1847 -.1715 .081 Uiso calc R 1 . . H
C336 -.1586(3) .0797(3) -.2320(2) .0583(12) Uani d . 1 . . C
H33E -.1713 .0902 -.2776 .070 Uiso calc R 1 . . H
O4 .22839(18) .00582(18) -.23321(14) .0509(7) Uani d . 1 . . O
P4 .29337(7) .10908(7) -.21187(6) .0433(3) Uani d . 1 . . P
C411 .3190(3) .1295(3) -.2971(2) .0472(10) Uani d . 1 . . C
C412 .3052(3) .0495(3) -.3616(2) .0588(12) Uani d . 1 . . C
H41A .2816 -.0136 -.3607 .071 Uiso calc R 1 . . H
C413 .3259(4) .0615(4) -.4280(3) .0759(15) Uani d . 1 . . C
H41B .3166 .0066 -.4711 .091 Uiso calc R 1 . . H
C414 .3598(4) .1537(5) -.4301(3) .0852(16) Uani d . 1 . . C
H41C .3743 .1615 -.4746 .102 Uiso calc R 1 . . H
C415 .3726(4) .2355(4) -.3666(3) .0947(18) Uani d . 1 . . C
H41D .3942 .2985 -.3684 .114 Uiso calc R 1 . . H
C416 .3531(4) .2230(3) -.3004(3) .0733(14) Uani d . 1 . . C
H41E .3629 .2781 -.2573 .088 Uiso calc R 1 . . H
C421 .2384(3) .1992(3) -.1631(2) .0427(10) Uani d . 1 . . C
C422 .1423(3) .1725(3) -.1663(2) .0553(11) Uani d . 1 . . C
H42A .1074 .1071 -.1908 .066 Uiso calc R 1 . . H
C423 .0973(3) .2419(3) -.1335(2) .0654(13) Uani d . 1 . . C
H42B .0324 .2231 -.1365 .078 Uiso calc R 1 . . H
C424 .1484(3) .3389(3) -.0965(3) .0640(13) Uani d . 1 . . C
H42C .1178 .3857 -.0754 .077 Uiso calc R 1 . . H
C425 .2441(3) .3662(3) -.0910(2) .0608(12) Uani d . 1 . . C
H42D .2788 .4314 -.0651 .073 Uiso calc R 1 . . H
C426 .2894(3) .2973(3) -.1238(2) .0527(11) Uani d . 1 . . C
H42E .3545 .3165 -.1196 .063 Uiso calc R 1 . . H
C431 .4029(3) .1273(3) -.1522(2) .0454(10) Uani d . 1 . . C
C432 .4830(3) .1213(4) -.1812(3) .0742(14) Uani d . 1 . . C
H43A .4809 .1107 -.2324 .089 Uiso calc R 1 . . H
C433 .5664(4) .1308(4) -.1349(4) .0971(19) Uani d . 1 . . C
H43B .6196 .1259 -.1556 .117 Uiso calc R 1 . . H
C434 .5721(4) .1469(4) -.0603(4) .0896(18) Uani d . 1 . . C
H43C .6283 .1523 -.0298 .108 Uiso calc R 1 . . H
C435 .4957(5) .1551(4) -.0312(3) .0990(19) Uani d . 1 . . C
H43D .4995 .1679 .0204 .119 Uiso calc R 1 . . H
C436 .4105(4) .1447(4) -.0761(3) .0779(15) Uani d . 1 . . C
H43E .3580 .1497 -.0544 .093 Uiso calc R 1 . . H
Ni .5000 -.5000 .0000 .0491(2) Uani d S 1 . . Ni
S1 .50410(9) -.54019(9) .10366(7) .0662(3) Uani d . 1 . . S
S2 .43824(8) -.39264(9) .07183(6) .0595(3) Uani d . 1 . . S
C1 .4519(3) -.4468(3) .1386(2) .0527(11) Uani d . 1 . . C
C2 .4263(4) -.4177(3) .2081(3) .0668(13) Uani d . 1 . . C
C3 .4435(5) -.4622(4) .2625(3) .0887(18) Uani d . 1 . . C
C4 .3826(4) -.3408(4) .2294(3) .0787(15) Uani d . 1 . . C
N3 .4593(5) -.4938(4) .3094(3) .136(2) Uani d . 1 . . N
N4 .3466(4) -.2791(4) .2476(3) .1130(18) Uani d . 1 . . N
O .3313(4) -.1004(4) .3685(3) .1312(16) Uani d . 1 . . O
H0O .3266 -.1528 .3352 .197 Uiso calc R 1 . . H
C .4147(6) -.0329(6) .3730(5) .158(3) Uani d . 1 . . C
H0A .4666 -.0597 .3804 .238 Uiso calc R 1 . . H
H0B .4228 .0267 .4147 .238 Uiso calc R 1 . . H
H0C .4126 -.0187 .3269 .238 Uiso calc R 1 . . H

loop_
_atom_site_aniso_label
_atom_site_aniso_U_11
_atom_site_aniso_U_22
_atom_site_aniso_U_33
_atom_site_aniso_U_12
_atom_site_aniso_U_13
_atom_site_aniso_U_23
La .03647(14) .03196(13) .03811(13) .01175(10) .00999(9) .01380(10)
N1 .083(3) .063(3) .044(2) .040(2) .010(2) .011(2)
O11 .070(2) .057(2) .0586(19) .0238(18) .0171(16) .0256(17)
O12 .076(2) .0500(18) .0485(17) .0106(16) .0056(15) .0153(15)
O13 .195(5) .095(3) .038(2) .045(3) .010(2) .0037(19)
N2 .065(3) .070(3) .046(3) .004(2) .015(2) .018(2)
O21 .064(2) .062(2) .0571(19) .0199(18) .0189(16) .0113(15)
O22 .067(2) .076(2) .0514(18) .0285(19) .0100(16) .0170(16)
O23 .097(3) .142(3) .037(2) .005(3) .0064(18) -.002(2)
O1 .0546(18) .0464(16) .0546(17) .0053(14) .0153(13) .0242(13)
P1 .0420(6) .0411(6) .0456(6) .0069(5) .0120(5) .0178(5)
C111 .039(3) .055(3) .046(2) .015(2) .0132(19) .023(2)
C112 .044(3) .092(4) .083(4) .007(3) .019(3) .012(3)
C113 .047(4) .137(6) .116(5) .018(4) .028(3) .025(4)
C114 .081(5) .138(6) .086(4) .070(5) .043(3) .049(4)
C115 .101(5) .080(4) .087(4) .052(4) .044(3) .038(3)
C116 .068(3) .061(3) .077(3) .025(3) .030(3) .030(3)
C121 .051(3) .047(3) .049(3) .005(2) .014(2) .010(2)
C122 .119(5) .047(3) .075(3) -.001(3) .019(3) .021(3)
C123 .152(6) .048(4) .110(5) -.002(4) .033(5) .019(4)
C124 .105(5) .069(4) .095(5) -.002(4) .019(4) -.007(4)
C125 .098(5) .093(5) .072(4) .014(4) -.003(3) -.006(4)
C126 .082(4) .064(3) .059(3) .016(3) .005(3) .009(3)
C131 .043(3) .035(2) .050(2) .0097(19) .0097(19) .0142(19)
C132 .055(3) .064(3) .073(3) .019(3) .018(2) .029(3)
C133 .049(3) .073(4) .114(5) .024(3) .007(3) .040(3)
C134 .078(4) .068(3) .077(4) .023(3) -.008(3) .031(3)
C135 .080(4) .074(3) .061(3) .031(3) .015(3) .034(3)
C136 .055(3) .066(3) .059(3) .016(2) .012(2) .030(2)
O2 .0552(18) .0521(18) .0596(17) .0312(15) .0155(14) .0163(14)
P2 .0409(6) .0419(6) .0447(6) .0183(5) .0107(5) .0132(5)
C211 .048(3) .039(2) .043(2) .012(2) .0036(19) .013(2)
C212 .078(4) .056(3) .071(3) .029(3) -.005(3) .011(3)
C213 .095(5) .060(4) .090(4) .016(3) -.030(4) .003(3)
C214 .065(4) .085(4) .099(4) .007(3) -.018(3) .037(4)
C215 .051(3) .105(5) .086(4) .034(3) .006(3) .027(3)
C216 .047(3) .074(3) .067(3) .024(3) .006(2) .011(3)
C221 .045(3) .043(2) .049(2) .015(2) .016(2) .014(2)
C222 .058(3) .058(3) .088(4) .015(3) .008(3) .020(3)
C223 .063(4) .057(4) .115(5) .001(3) .012(3) .013(3)
C224 .104(5) .058(4) .118(5) .010(4) .041(4) .040(4)
C225 .104(5) .073(4) .104(4) .019(4) .024(4) .056(3)
C226 .078(4) .060(3) .070(3) .014(3) .007(3) .030(3)
C231 .043(3) .046(3) .046(2) .015(2) .0105(19) .016(2)
C232 .090(4) .068(3) .069(3) .036(3) .029(3) .031(3)
C233 .113(5) .103(5) .085(4) .041(4) .037(3) .063(4)
C234 .085(4) .117(5) .058(3) .026(4) .027(3) .034(3)
C235 .090(4) .083(4) .058(3) .027(3) .025(3) .010(3)
C236 .073(3) .060(3) .055(3) .024(3) .020(2) .016(2)
O3 .0439(17) .0531(17) .0574(17) .0219(14) .0129(13) .0243(14)
P3 .0377(6) .0442(6) .0500(6) .0151(5) .0100(5) .0193(5)
C311 .046(3) .042(3) .061(3) .009(2) .005(2) .019(2)
C312 .056(4) .069(4) .155(6) .008(3) .013(4) -.024(4)
C313 .078(5) .071(4) .188(7) .013(4) -.001(5) -.039(4)
C314 .070(4) .060(4) .127(5) -.007(3) .002(4) .007(4)
C315 .052(3) .087(4) .095(4) -.002(3) .006(3) .024(3)
C316 .046(3) .079(4) .070(3) .007(3) .010(2) .009(3)
C321 .040(3) .042(2) .045(2) .012(2) .0061(19) .0148(19)
C322 .052(3) .064(3) .059(3) .010(2) .001(2) .028(2)
C323 .071(4) .069(3) .064(3) .026(3) .006(3) .037(3)
C324 .079(4) .052(3) .069(3) .014(3) .016(3) .032(2)
C325 .052(3) .060(3) .076(3) .009(2) .016(2) .033(3)
C326 .053(3) .052(3) .055(3) .018(2) .009(2) .023(2)
C331 .036(2) .049(3) .053(3) .013(2) .0069(19) .020(2)
C332 .068(3) .063(3) .059(3) .026(3) .021(2) .031(2)
C333 .090(4) .084(4) .060(3) .032(3) .030(3) .031(3)
C334 .068(3) .063(3) .078(4) .019(3) .037(3) .014(3)
C335 .060(3) .061(3) .088(4) .031(3) .029(3) .021(3)
C336 .057(3) .060(3) .063(3) .027(3) .012(2) .023(2)
O4 .0460(17) .0337(15) .0646(18) .0005(13) .0126(14) .0127(13)
P4 .0362(6) .0358(6) .0564(7) .0054(5) .0134(5) .0159(5)
C411 .039(3) .048(3) .057(3) .008(2) .013(2) .022(2)
C412 .053(3) .055(3) .064(3) .014(2) .013(2) .016(2)
C413 .077(4) .089(4) .058(3) .017(3) .017(3) .022(3)
C414 .083(4) .109(5) .070(4) .015(4) .022(3) .046(4)
C415 .124(5) .078(4) .090(4) .007(4) .033(4) .051(4)
C416 .087(4) .057(3) .070(3) .004(3) .018(3) .024(3)
C421 .033(2) .038(2) .055(2) .0061(19) .0084(19) .016(2)
C422 .048(3) .043(3) .061(3) .002(2) .010(2) .007(2)
C423 .038(3) .064(3) .079(3) .009(3) .011(2) .009(3)
C424 .060(3) .055(3) .080(3) .027(3) .018(3) .019(3)
C425 .057(3) .040(3) .079(3) .011(2) .017(2) .013(2)
C426 .039(3) .042(3) .070(3) .003(2) .008(2) .017(2)
C431 .037(2) .037(2) .065(3) .0088(19) .013(2) .021(2)
C432 .062(4) .086(4) .082(3) .026(3) .014(3) .035(3)
C433 .058(4) .117(5) .134(5) .036(4) .016(4) .060(4)
C434 .059(4) .071(4) .135(6) .016(3) -.016(4) .045(4)
C435 .089(5) .122(5) .081(4) .025(4) -.011(4) .043(4)
C436 .059(3) .107(4) .074(4) .023(3) .017(3) .039(3)
Ni .0385(5) .0524(5) .0552(5) .0086(4) .0045(3) .0219(4)
S1 .0710(9) .0681(8) .0723(8) .0290(7) .0187(6) .0336(7)
S2 .0532(7) .0602(7) .0676(7) .0190(6) .0086(6) .0244(6)
C1 .043(3) .044(3) .064(3) .005(2) .006(2) .015(2)
C2 .085(4) .050(3) .066(3) .016(3) .023(3) .020(3)
C3 .149(6) .064(4) .069(4) .045(4) .049(4) .025(3)
C4 .086(4) .071(4) .086(4) .020(3) .042(3) .029(3)
N3 .259(8) .113(4) .089(4) .105(5) .079(4) .053(3)
N4 .143(5) .094(4) .134(4) .065(4) .079(4) .042(3)
O .136(4) .154(5) .121(4) .084(4) .041(3) .035(3)
C .134(7) .159(8) .172(8) .039(6) .072(6) .028(6)

loop_
_atom_type_symbol
_atom_type_description
_atom_type_scat_dispersion_real
_atom_type_scat_dispersion_imag
_atom_type_scat_source
C C 0.0033 0.0016 'International Tables Vol C Tables 4.2.6.8 and 6.1.1.4'
H H 0.0000 0.0000 'International Tables Vol C Tables 4.2.6.8 and 6.1.1.4'
N N 0.0061 0.0033 'International Tables Vol C Tables 4.2.6.8 and 6.1.1.4'
O O 0.0106 0.0060 'International Tables Vol C Tables 4.2.6.8 and 6.1.1.4'
P P 0.1023 0.0942 'International Tables Vol C Tables 4.2.6.8 and 6.1.1.4'
S S 0.1246 0.1234 'International Tables Vol C Tables 4.2.6.8 and 6.1.1.4'
Ni Ni 0.3393 1.1124 'International Tables Vol C Tables 4.2.6.8 and 6.1.1.4'
La La -0.2871 2.4523 'International Tables Vol C Tables 4.2.6.8 and 6.1.1.4'

loop_
_geom_angle_atom_site_label_1
_geom_angle_atom_site_label_2
_geom_angle_atom_site_label_3
_geom_angle_site_symmetry_1
_geom_angle_site_symmetry_3
_geom_angle
_geom_angle_publ_flag
O1 La O2 . . 100.23(9) yes
O1 La O3 . . 94.49(9) yes
O1 La O12 . . 76.89(9) no
O1 La O22 . . 80.89(9) no
O1 La O11 . . 126.12(9) no
O1 La O21 . . 78.96(9) no
O2 La O3 . . 151.67(9) yes
O2 La O11 . . 75.50(9) no
O2 La O12 . . 78.89(9) no
O2 La O21 . . 122.07(10) no
O2 La O22 . . 73.80(9) no
O3 La O11 . . 76.26(9) no
O3 La O12 . . 81.09(9) no
O3 La O21 . . 84.36(9) no
O3 La O22 . . 132.87(9) no
O4 La O1 . . 154.26(9) yes
O4 La O2 . . 90.59(9) yes
O4 La O3 . . 86.31(9) yes
O4 La O11 . . 79.10(9) no
O4 La O12 . . 128.43(9) no
O4 La O21 . . 75.52(9) no
O4 La O22 . . 79.84(9) no
O11 La O21 . . 148.88(10) no
O12 La O11 . . 49.34(9) no
O12 La O21 . . 150.60(10) no
O12 La O22 . . 140.83(9) no
O22 La O11 . . 142.28(10) no
O22 La O21 . . 48.61(10) no
O13 N1 O11 . . 121.8(4) no
O13 N1 O12 . . 121.6(4) no
O11 N1 O12 . . 116.6(3) no
N1 O11 La . . 96.2(2) no
N1 O12 La . . 97.8(2) no
O23 N2 O22 . . 122.2(4) no
O23 N2 O21 . . 121.4(4) no
O22 N2 O21 . . 116.4(4) no
N2 O21 La . . 95.5(2) no
N2 O22 La . . 98.8(2) no
P1 O1 La . . 173.09(16) no
O1 P1 C111 . . 112.31(17) no
O1 P1 C131 . . 111.42(17) no
C111 P1 C131 . . 105.10(18) no
O1 P1 C121 . . 111.51(18) no
C111 P1 C121 . . 108.39(19) no
C131 P1 C121 . . 107.79(19) no
C112 C111 C116 . . 119.0(4) no
C112 C111 P1 . . 123.0(4) no
C116 C111 P1 . . 117.8(3) no
C111 C112 C113 . . 119.9(5) no
C114 C113 C112 . . 120.5(6) no
C115 C114 C113 . . 120.4(5) no
C114 C115 C116 . . 119.4(5) no
C115 C116 C111 . . 120.8(5) no
C126 C121 C122 . . 119.4(4) no
C126 C121 P1 . . 118.7(3) no
C122 C121 P1 . . 121.9(4) no
C121 C122 C123 . . 119.1(5) no
C124 C123 C122 . . 120.5(6) no
C123 C124 C125 . . 120.9(6) no
C124 C125 C126 . . 119.8(6) no
C121 C126 C125 . . 120.3(5) no
C136 C131 C132 . . 118.8(4) no
C136 C131 P1 . . 122.1(3) no
C132 C131 P1 . . 119.1(3) no
C133 C132 C131 . . 119.1(4) no
C134 C133 C132 . . 121.2(5) no
C135 C134 C133 . . 119.9(5) no
C134 C135 C136 . . 120.1(5) no
C135 C136 C131 . . 120.9(4) no
P2 O2 La . . 162.46(17) no
O2 P2 C211 . . 110.68(17) no
O2 P2 C231 . . 110.81(17) no
C211 P2 C231 . . 105.81(18) no
O2 P2 C221 . . 111.35(17) no
C211 P2 C221 . . 110.07(19) no
C231 P2 C221 . . 107.95(18) no
C212 C211 C216 . . 118.6(4) no
C212 C211 P2 . . 120.4(3) no
C216 C211 P2 . . 121.0(3) no
C211 C212 C213 . . 120.2(5) no
C214 C213 C212 . . 120.7(5) no
C213 C214 C215 . . 120.4(5) no
C214 C215 C216 . . 119.3(5) no
C215 C216 C211 . . 120.8(4) no
C226 C221 C222 . . 119.3(4) no
C226 C221 P2 . . 122.5(3) no
C222 C221 P2 . . 118.1(3) no
C221 C222 C223 . . 119.4(5) no
C224 C223 C222 . . 120.3(5) no
C225 C224 C223 . . 120.3(5) no
C224 C225 C226 . . 120.7(5) no
C225 C226 C221 . . 120.1(5) no
C232 C231 C236 . . 118.2(4) no
C232 C231 P2 . . 118.9(3) no
C236 C231 P2 . . 122.8(3) no
C231 C232 C233 . . 120.7(5) no
C234 C233 C232 . . 120.1(5) no
C233 C234 C235 . . 120.0(5) no
C234 C235 C236 . . 120.1(5) no
C235 C236 C231 . . 120.8(4) no
P3 O3 La . . 172.92(16) no
O3 P3 C321 . . 111.92(17) no
O3 P3 C311 . . 111.82(17) no
C321 P3 C311 . . 107.36(18) no
O3 P3 C331 . . 110.05(16) no
C321 P3 C331 . . 107.07(18) no
C311 P3 C331 . . 108.43(19) no
C312 C311 C316 . . 117.9(4) no
C312 C311 P3 . . 118.6(4) no
C316 C311 P3 . . 123.4(3) no
C311 C312 C313 . . 120.8(5) no
C314 C313 C312 . . 120.4(6) no
C313 C314 C315 . . 119.8(5) no
C314 C315 C316 . . 120.2(5) no
C311 C316 C315 . . 120.7(5) no
C326 C321 C322 . . 118.5(4) no
C326 C321 P3 . . 119.5(3) no
C322 C321 P3 . . 121.9(3) no
C323 C322 C321 . . 120.0(4) no
C324 C323 C322 . . 120.7(4) no
C323 C324 C325 . . 120.5(4) no
C324 C325 C326 . . 119.6(4) no
C321 C326 C325 . . 120.8(4) no
C332 C331 C336 . . 118.5(4) no
C332 C331 P3 . . 118.4(3) no
C336 C331 P3 . . 123.1(3) no
C333 C332 C331 . . 121.0(4) no
C334 C333 C332 . . 119.8(4) no
C335 C334 C333 . . 120.1(4) no
C334 C335 C336 . . 120.4(4) no
C335 C336 C331 . . 120.3(4) no
P4 O4 La . . 171.97(16) no
O4 P4 C431 . . 112.64(16) no
O4 P4 C421 . . 110.64(16) no
C431 P4 C421 . . 107.69(18) no
O4 P4 C411 . . 108.62(17) no
C431 P4 C411 . . 107.71(19) no
C421 P4 C411 . . 109.47(18) no
C412 C411 C416 . . 118.3(4) no
C412 C411 P4 . . 118.9(3) no
C416 C411 P4 . . 122.9(3) no
C411 C412 C413 . . 120.9(4) no
C414 C413 C412 . . 120.1(5) no
C413 C414 C415 . . 120.3(5) no
C414 C415 C416 . . 119.4(5) no
C415 C416 C411 . . 121.1(5) no
C422 C421 C426 . . 118.3(4) no
C422 C421 P4 . . 119.7(3) no
C426 C421 P4 . . 122.0(3) no
C421 C422 C423 . . 120.8(4) no
C424 C423 C422 . . 120.1(4) no
C425 C424 C423 . . 119.9(4) no
C424 C425 C426 . . 120.2(4) no
C425 C426 C421 . . 120.7(4) no
C436 C431 C432 . . 117.2(4) no
C436 C431 P4 . . 121.7(3) no
C432 C431 P4 . . 121.1(3) no
C431 C432 C433 . . 120.5(5) no
C434 C433 C432 . . 121.3(6) no
C435 C434 C433 . . 118.8(5) no
C434 C435 C436 . . 121.5(6) no
C431 C436 C435 . . 120.7(5) no
S2 Ni S2 2_645 . 180.00(6) yes
S2 Ni S1 2_645 2_645 78.07(4) yes
S2 Ni S1 . 2_645 101.93(4) yes
S2 Ni S1 2_645 . 101.93(4) no
S2 Ni S1 . . 78.07(4) yes
S1 Ni S1 2_645 . 180.00(6) no
C1 S1 Ni . . 86.44(15) no
C1 S2 Ni . . 87.50(15) no
C2 C1 S2 . . 124.4(3) no
C2 C1 S1 . . 127.6(4) no
S2 C1 S1 . . 108.0(2) no
C1 C2 C4 . . 122.1(4) no
C1 C2 C3 . . 121.8(4) no
C4 C2 C3 . . 116.1(4) no
N3 C3 C2 . . 176.6(6) no
N4 C4 C2 . . 178.8(6) no

loop_
_geom_bond_atom_site_label_1
_geom_bond_atom_site_label_2
_geom_bond_site_symmetry_2
_geom_bond_distance
_geom_bond_publ_flag
La O1 . 2.399(2) yes
La O2 . 2.400(3) yes
La O3 . 2.425(2) yes
La O4 . 2.394(2) yes
La O11 . 2.612(3) yes
La O12 . 2.577(3) yes
La O21 . 2.638(3) yes
La O22 . 2.579(3) yes
N1 O11 . 1.271(4) yes
N1 O12 . 1.274(4) yes
N1 O13 . 1.217(4) yes
N2 O21 . 1.272(4) yes
N2 O22 . 1.255(4) yes
N2 O23 . 1.221(4) yes
O1 P1 . 1.507(3) yes
P1 C111 . 1.789(4) no
P1 C131 . 1.796(4) no
P1 C121 . 1.796(4) no
C111 C112 . 1.368(6) no
C111 C116 . 1.385(6) no
C112 C113 . 1.376(7) no
C113 C114 . 1.363(7) no
C114 C115 . 1.361(7) no
C115 C116 . 1.375(6) no
C121 C126 . 1.374(6) no
C121 C122 . 1.382(6) no
C122 C123 . 1.400(7) no
C123 C124 . 1.346(8) no
C124 C125 . 1.356(8) no
C125 C126 . 1.388(7) no
C131 C136 . 1.384(5) no
C131 C132 . 1.394(5) no
C132 C133 . 1.390(6) no
C133 C134 . 1.364(7) no
C134 C135 . 1.364(7) no
C135 C136 . 1.382(6) no
O2 P2 . 1.506(3) yes
P2 C211 . 1.791(4) no
P2 C231 . 1.799(4) no
P2 C221 . 1.799(4) no
C211 C212 . 1.376(5) no
C211 C216 . 1.385(5) no
C212 C213 . 1.385(6) no
C213 C214 . 1.344(7) no
C214 C215 . 1.378(7) no
C215 C216 . 1.379(6) no
C221 C226 . 1.382(5) no
C221 C222 . 1.386(6) no
C222 C223 . 1.399(7) no
C223 C224 . 1.361(7) no
C224 C225 . 1.360(7) no
C225 C226 . 1.379(6) no
C231 C232 . 1.382(5) no
C231 C236 . 1.382(5) no
C232 C233 . 1.387(6) no
C233 C234 . 1.359(7) no
C234 C235 . 1.371(7) no
C235 C236 . 1.380(6) no
O3 P3 . 1.508(3) yes
P3 C321 . 1.795(4) no
P3 C311 . 1.804(4) no
P3 C331 . 1.807(4) no
C311 C312 . 1.371(6) no
C311 C316 . 1.378(6) no
C312 C313 . 1.389(7) no
C313 C314 . 1.353(8) no
C314 C315 . 1.354(7) no
C315 C316 . 1.388(6) no
C321 C326 . 1.384(5) no
C321 C322 . 1.396(5) no
C322 C323 . 1.379(6) no
C323 C324 . 1.357(6) no
C324 C325 . 1.375(6) no
C325 C326 . 1.384(6) no
C331 C332 . 1.379(5) no
C331 C336 . 1.384(5) no
C332 C333 . 1.373(6) no
C333 C334 . 1.370(6) no
C334 C335 . 1.362(6) no
C335 C336 . 1.378(6) no
O4 P4 . 1.517(3) yes
P4 C431 . 1.781(4) no
P4 C421 . 1.795(4) no
P4 C411 . 1.803(4) no
C411 C412 . 1.373(5) no
C411 C416 . 1.390(5) no
C412 C413 . 1.384(6) no
C413 C414 . 1.364(7) no
C414 C415 . 1.379(7) no
C415 C416 . 1.379(6) no
C421 C422 . 1.379(5) no
C421 C426 . 1.397(5) no
C422 C423 . 1.383(6) no
C423 C424 . 1.377(6) no
C424 C425 . 1.368(6) no
C425 C426 . 1.379(5) no
C431 C436 . 1.373(6) no
C431 C432 . 1.378(6) no
C432 C433 . 1.383(7) no
C433 C434 . 1.349(8) no
C434 C435 . 1.333(8) no
C435 C436 . 1.387(7) no
Ni S1 . 2.2236(12) yes
Ni S1 2_645 2.2236(12) no
Ni S2 . 2.2043(12) yes
Ni S2 2_645 2.2043(12) no
S1 C1 . 1.733(4) yes
S2 C1 . 1.715(4) yes
C1 C2 . 1.382(6) yes
C2 C4 . 1.415(7) yes
C2 C3 . 1.416(7) yes
C3 N3 . 1.152(6) yes
C4 N4 . 1.146(6) yes
O C . 1.380(8) no
